data_7248154
loop_
_publ_author_name
'Gavrikov, Andrey V.'
'Ilyukhin, Andrey B.'

_publ_section_title
;
 Union is strength: \p--\p stacking interactions are capable of preventing
 solid-state racemization of tris-chelate complexes
;
_journal_issue 12
_journal_name_full CrystEngComm
_journal_page_first 1677
_journal_page_last 1682
_journal_paper_doi 10.1039/D4CE00104D
_journal_volume 26
_journal_year 2024
_chemical_absolute_configuration ad
_chemical_formula_moiety 'C36 H24 N6 Ni, C12 H8 La N7 O15'
_chemical_formula_sum 'C48 H32 La N13 Ni O15'
_chemical_formula_weight 1228.48
_space_group_IT_number 19
_space_group_name_Hall 'P 2ac 2ab'
_space_group_name_H-M_alt 'P 21 21 21'
_symmetry_cell_setting orthorhombic
_symmetry_Int_Tables_number 19
_symmetry_space_group_name_Hall 'P 2ac 2ab'
_symmetry_space_group_name_H-M 'P 21 21 21'
_atom_sites_solution_hydrogens geom
_audit_conform_dict_location ftp://ftp.iucr.org/pub/cif_core.dic
_audit_conform_dict_name cif_core.dic
_audit_conform_dict_version 2.4.5
_audit_creation_date 2023-09-09T14:41:46-00:00
_audit_creation_method 'WinGX routine CIF_UPDATE'
_audit_update_record
;
2023-09-15 deposited with the CCDC.	2024-02-14 downloaded from the CCDC.
;
_cell_angle_alpha 90
_cell_angle_beta 90
_cell_angle_gamma 90
_cell_formula_units_Z 4
_cell_length_a 12.660(2)
_cell_length_b 17.879(4)
_cell_length_c 22.640(5)
_cell_measurement_reflns_used 2891
_cell_measurement_temperature 400(2)
_cell_measurement_theta_max 18.36
_cell_measurement_theta_min 2.28
_cell_volume 5124.5(18)
_computing_cell_refinement 'Bruker SAINT'
_computing_data_collection 'Bruker APEX3'
_computing_data_reduction 'Bruker SAINT'
_computing_molecular_graphics 'Bruker SHELXTL'
_computing_publication_material 'Bruker SHELXTL'
_computing_structure_refinement 'SHELXL-2018/3 (Sheldrick, 2018)'
_computing_structure_solution 'SHELXS-2018 (Sheldrick, 2015)'
_diffrn_ambient_temperature 400(2)
_diffrn_measured_fraction_theta_full 0.943
_diffrn_measured_fraction_theta_max 0.934
_diffrn_measurement_device_type 'Bruker AXS D8 VENTURE PHOTON III C14 IuS 3.0'
_diffrn_measurement_method '\w scans'
_diffrn_radiation_monochromator graphite
_diffrn_radiation_type MoK\a
_diffrn_radiation_wavelength 0.71073
_diffrn_reflns_av_R_equivalents 0.1253
_diffrn_reflns_av_unetI/netI 0.1607
_diffrn_reflns_Laue_measured_fraction_full 0.943
_diffrn_reflns_Laue_measured_fraction_max 0.934
_diffrn_reflns_limit_h_max 14
_diffrn_reflns_limit_h_min -14
_diffrn_reflns_limit_k_max 21
_diffrn_reflns_limit_k_min -20
_diffrn_reflns_limit_l_max 27
_diffrn_reflns_limit_l_min -27
_diffrn_reflns_number 26141
_diffrn_reflns_point_group_measured_fraction_full 0.938
_diffrn_reflns_point_group_measured_fraction_max 0.927
_diffrn_reflns_theta_full 25.242
_diffrn_reflns_theta_max 25.443
_diffrn_reflns_theta_min 2.129
_diffrn_standards_number 0
_exptl_absorpt_coefficient_mu 1.271
_exptl_absorpt_correction_T_max 0.7441
_exptl_absorpt_correction_T_min 0.5761
_exptl_absorpt_correction_type multi-scan
_exptl_absorpt_process_details
;
 SADABS 2016/2: Krause, L., Herbst-Irmer, R., Sheldrick G.M. & Stalke D.,
 J. Appl. Cryst. 48 (2015) 3-10
;
_exptl_crystal_colour pink
_exptl_crystal_density_diffrn 1.592
_exptl_crystal_description block
_exptl_crystal_F_000 2464
_exptl_crystal_size_max 0.2
_exptl_crystal_size_mid 0.2
_exptl_crystal_size_min 0.12
_refine_diff_density_max 0.313
_refine_diff_density_min -0.397
_refine_diff_density_rms 0.056
_refine_ls_abs_structure_details
;
 Flack x determined using 1297 quotients [(I+)-(I-)]/[(I+)+(I-)]
 (Parsons, Flack and Wagner, Acta Cryst. B69 (2013) 249-259).
;
_refine_ls_abs_structure_Flack 0.008(15)
_refine_ls_extinction_method none
_refine_ls_goodness_of_fit_ref 0.735
_refine_ls_hydrogen_treatment constr
_refine_ls_matrix_type full
_refine_ls_number_parameters 703
_refine_ls_number_reflns 8797
_refine_ls_number_restraints 456
_refine_ls_restrained_S_all 0.74
_refine_ls_R_factor_all 0.1588
_refine_ls_R_factor_gt 0.0472
_refine_ls_shift/su_max 0.001
_refine_ls_shift/su_mean 0
_refine_ls_structure_factor_coef Fsqd
_refine_ls_weighting_details
;
w=1/[\s^2^(Fo^2^)+(0.1000P)^2^] where P=(Fo^2^+2Fc^2^)/3
;
_refine_ls_weighting_scheme calc
_refine_ls_wR_factor_gt 0.1103
_refine_ls_wR_factor_ref 0.1608
_reflns_Friedel_coverage 0.791
_reflns_Friedel_fraction_full 0.933
_reflns_Friedel_fraction_max 0.918
_reflns_number_gt 4048
_reflns_number_total 8797
_reflns_threshold_expression 'I > 2\s(I)'
_cod_data_source_file d4ce00104d2.cif
_cod_data_source_block NiLaPhen_400K
_cod_depositor_comments 'Adding full bibliography for 7248144--7248174.cif.'
_cod_database_code 7248154
_shelx_estimated_absorpt_t_min 0.785
_shelx_estimated_absorpt_t_max 0.862

loop_
_symmetry_equiv_pos_as_xyz
'x, y, z'
'-x+1/2, -y, z+1/2'
'-x, y+1/2, -z+1/2'
'x+1/2, -y+1/2, -z'

loop_
_atom_site_label
_atom_site_type_symbol
_atom_site_fract_x
_atom_site_fract_y
_atom_site_fract_z
_atom_site_U_iso_or_equiv
_atom_site_adp_type
_atom_site_occupancy
_atom_site_site_symmetry_order
_atom_site_calc_flag
_atom_site_refinement_flags_posn
_atom_site_refinement_flags_adp
_atom_site_refinement_flags_occupancy
_atom_site_disorder_assembly
_atom_site_disorder_group
La1 La 0.37149(7) 0.48854(5) 0.47955(4) 0.0710(3) Uani 1 1 d . . . . .
O1 O 0.3099(9) 0.4288(6) 0.3784(5) 0.088(3) Uani 1 1 d . U . . .
O2 O 0.4585(9) 0.4860(7) 0.3699(5) 0.097(3) Uani 1 1 d . U . . .
O3 O 0.3846(12) 0.4394(8) 0.2936(5) 0.132(5) Uani 1 1 d . U . . .
O4 O 0.4738(10) 0.3640(7) 0.4565(5) 0.100(4) Uani 1 1 d . U . . .
O5 O 0.3179(10) 0.3425(6) 0.4880(5) 0.099(3) Uani 1 1 d . U . . .
O6 O 0.4284(13) 0.2511(7) 0.4777(7) 0.150(5) Uani 1 1 d . U . . .
O7 O 0.4441(11) 0.4142(7) 0.5781(5) 0.099(4) Uani 1 1 d . U . . .
O8 O 0.2836(9) 0.4516(7) 0.5802(5) 0.096(3) Uani 1 1 d . U . . .
O9 O 0.3460(13) 0.3836(8) 0.6515(6) 0.139(5) Uani 1 1 d . U . . .
O10 O 0.4349(11) 0.5759(8) 0.5734(6) 0.108(4) Uani 1 1 d . U . . .
O11 O 0.2984(9) 0.6143(6) 0.5263(6) 0.099(3) Uani 1 1 d . U . . .
O12 O 0.3603(14) 0.6812(9) 0.5960(7) 0.164(6) Uani 1 1 d . U . . .
O13 O 0.5746(9) 0.5020(8) 0.4826(6) 0.113(4) Uani 1 1 d . U . . .
O14 O 0.5079(11) 0.6062(7) 0.4566(5) 0.103(4) Uani 1 1 d . U . . .
O15 O 0.6760(12) 0.5958(10) 0.4679(6) 0.153(6) Uani 1 1 d . U . . .
N9 N 0.3840(14) 0.4503(8) 0.3473(7) 0.094(4) Uani 1 1 d . U . . .
N10 N 0.4097(14) 0.3180(9) 0.4740(7) 0.097(4) Uani 1 1 d . U . . .
N11 N 0.3597(15) 0.4169(8) 0.6041(7) 0.094(4) Uani 1 1 d . U . . .
N12 N 0.3666(15) 0.6242(9) 0.5681(7) 0.097(4) Uani 1 1 d . U . . .
N13 N 0.5851(14) 0.5668(10) 0.4698(7) 0.104(5) Uani 1 1 d . U . . .
N7 N 0.2677(12) 0.5828(8) 0.3986(6) 0.094(4) Uani 1 1 d . U . . .
N8 N 0.1539(10) 0.4886(8) 0.4702(6) 0.091(4) Uani 1 1 d . U . . .
C37 C 0.3238(19) 0.6241(12) 0.3613(9) 0.122(7) Uani 1 1 d . U . . .
H37A H 0.396775 0.62699 0.365607 0.146 Uiso 1 1 calc R U . . .
C38 C 0.272(2) 0.6655(12) 0.3131(10) 0.141(8) Uani 1 1 d . U . . .
H38A H 0.30926 0.690612 0.284031 0.17 Uiso 1 1 calc R U . . .
C39 C 0.167(2) 0.6642(13) 0.3142(10) 0.133(8) Uani 1 1 d . U . . .
H39A H 0.131327 0.690984 0.285072 0.16 Uiso 1 1 calc R U . . .
C40 C 0.108(2) 0.6282(12) 0.3532(10) 0.121(7) Uani 1 1 d . U . . .
C41 C -0.005(2) 0.6280(14) 0.3532(11) 0.138(8) Uani 1 1 d . U . . .
H41A H -0.041183 0.655888 0.324991 0.166 Uiso 1 1 calc R U . . .
C42 C -0.060(2) 0.5889(15) 0.3925(11) 0.150(9) Uani 1 1 d . U . . .
H42A H -0.132635 0.59499 0.393624 0.18 Uiso 1 1 calc R U . . .
C43 C -0.0133(17) 0.5392(12) 0.4323(10) 0.113(6) Uani 1 1 d . U . . .
C44 C -0.0610(19) 0.4940(14) 0.4705(10) 0.137(7) Uani 1 1 d . U . . .
H44A H -0.134119 0.498227 0.472551 0.164 Uiso 1 1 calc R U . . .
C45 C -0.0172(17) 0.4430(12) 0.5066(9) 0.125(7) Uani 1 1 d . U . . .
H45A H -0.056212 0.411027 0.530538 0.15 Uiso 1 1 calc R U . . .
C46 C 0.0962(16) 0.4430(11) 0.5043(8) 0.111(6) Uani 1 1 d . U . . .
H46A H 0.13208 0.409065 0.528051 0.133 Uiso 1 1 calc R U . . .
C47 C 0.1039(14) 0.5359(10) 0.4360(8) 0.092(5) Uani 1 1 d . U . . .
C48 C 0.1600(16) 0.5820(10) 0.3955(8) 0.097(5) Uani 1 1 d . U . . .
Ni1 Ni 0.75812(15) 0.52752(11) 0.70356(8) 0.0729(6) Uani 1 1 d . . . . .
N1 N 0.7293(9) 0.4434(7) 0.6429(5) 0.070(3) Uani 1 1 d . U . . .
N2 N 0.7898(10) 0.4312(7) 0.7547(5) 0.075(3) Uani 1 1 d . U . . .
N3 N 0.6059(10) 0.5376(7) 0.7356(5) 0.078(3) Uani 1 1 d . U . . .
N4 N 0.7804(11) 0.6035(7) 0.7730(6) 0.085(4) Uani 1 1 d . U . . .
N5 N 0.9122(10) 0.5376(7) 0.6733(6) 0.076(3) Uani 1 1 d . U . . .
N6 N 0.7385(12) 0.6124(7) 0.6418(6) 0.084(4) Uani 1 1 d . U . . .
C1 C 0.7005(13) 0.4480(9) 0.5871(7) 0.085(5) Uani 1 1 d . U . . .
H1A H 0.686036 0.495032 0.571593 0.102 Uiso 1 1 calc R U . . .
C2 C 0.6905(14) 0.3852(11) 0.5496(8) 0.099(5) Uani 1 1 d . U . . .
H2A H 0.671178 0.390809 0.510201 0.119 Uiso 1 1 calc R U . . .
C3 C 0.7094(15) 0.3177(11) 0.5722(8) 0.105(6) Uani 1 1 d . U . . .
H3A H 0.700814 0.275784 0.548365 0.126 Uiso 1 1 calc R U . . .
C4 C 0.7413(14) 0.3086(10) 0.6294(8) 0.092(5) Uani 1 1 d . U . . .
C5 C 0.7639(18) 0.2370(11) 0.6553(10) 0.131(7) Uani 1 1 d . U . . .
H5A H 0.758914 0.194238 0.632057 0.157 Uiso 1 1 calc R U . . .
C6 C 0.7911(18) 0.2305(12) 0.7104(10) 0.125(7) Uani 1 1 d . U . . .
H6A H 0.804194 0.183364 0.726081 0.15 Uiso 1 1 calc R U . . .
C7 C 0.8011(16) 0.2949(11) 0.7471(8) 0.107(6) Uani 1 1 d . U . . .
C8 C 0.8301(19) 0.2923(14) 0.8067(10) 0.141(8) Uani 1 1 d . U . . .
H8A H 0.840941 0.24658 0.825225 0.17 Uiso 1 1 calc R U . . .
C9 C 0.8421(18) 0.3557(14) 0.8365(10) 0.130(8) Uani 1 1 d . U . . .
H9A H 0.864826 0.354249 0.875546 0.156 Uiso 1 1 calc R U . . .
C10 C 0.8211(15) 0.4241(12) 0.8100(9) 0.110(6) Uani 1 1 d . U . . .
H10A H 0.829593 0.467221 0.832416 0.132 Uiso 1 1 calc R U . . .
C11 C 0.7784(13) 0.3665(10) 0.7236(7) 0.082(5) Uani 1 1 d . U . . .
C12 C 0.7479(13) 0.3724(9) 0.6637(7) 0.079(4) Uani 1 1 d . U . . .
C13 C 0.5183(13) 0.5034(11) 0.7169(7) 0.096(5) Uani 1 1 d . U . . .
H13A H 0.523685 0.469623 0.685786 0.116 Uiso 1 1 calc R U . . .
C14 C 0.4191(14) 0.5158(11) 0.7417(8) 0.109(5) Uani 1 1 d . U . . .
H14A H 0.359648 0.491338 0.727224 0.131 Uiso 1 1 calc R U . . .
C15 C 0.4113(17) 0.5637(12) 0.7869(10) 0.122(7) Uani 1 1 d . U . . .
H15A H 0.345216 0.57209 0.803585 0.146 Uiso 1 1 calc R U . . .
C16 C 0.4960(18) 0.6005(11) 0.8094(8) 0.106(6) Uani 1 1 d . U . . .
C17 C 0.500(2) 0.6515(12) 0.8594(10) 0.130(7) Uani 1 1 d . U . . .
H17A H 0.438542 0.660621 0.88066 0.156 Uiso 1 1 calc R U . . .
C18 C 0.584(2) 0.6837(14) 0.8748(10) 0.140(8) Uani 1 1 d . U . . .
H18A H 0.579701 0.718842 0.90503 0.167 Uiso 1 1 calc R U . . .
C19 C 0.686(2) 0.6710(12) 0.8501(9) 0.117(6) Uani 1 1 d . U . . .
C20 C 0.783(2) 0.7032(12) 0.8660(9) 0.127(7) Uani 1 1 d . U . . .
H20A H 0.785175 0.73758 0.896847 0.152 Uiso 1 1 calc R U . . .
C21 C 0.871(2) 0.6866(12) 0.8393(9) 0.138(7) Uani 1 1 d . U . . .
H21A H 0.93389 0.708565 0.851685 0.166 Uiso 1 1 calc R U . . .
C22 C 0.8723(19) 0.6354(10) 0.7916(8) 0.118(6) Uani 1 1 d . U . . .
H22A H 0.935654 0.623581 0.773028 0.142 Uiso 1 1 calc R U . . .
C23 C 0.6914(16) 0.6206(9) 0.8014(7) 0.087(5) Uani 1 1 d . U . . .
C24 C 0.5983(12) 0.5850(9) 0.7815(7) 0.074(4) Uani 1 1 d . U . . .
C25 C 0.9967(14) 0.4994(11) 0.6872(7) 0.097(5) Uani 1 1 d . U . . .
H25A H 0.988973 0.461635 0.715099 0.116 Uiso 1 1 calc R U . . .
C26 C 1.0963(14) 0.5103(12) 0.6640(8) 0.110(5) Uani 1 1 d . U . . .
H26A H 1.153834 0.4808 0.67442 0.132 Uiso 1 1 calc R U . . .
C27 C 1.1035(16) 0.5670(11) 0.6249(8) 0.106(6) Uani 1 1 d . U . . .
H27A H 1.169979 0.576642 0.609186 0.127 Uiso 1 1 calc R U . . .
C28 C 1.0225(18) 0.6115(11) 0.6064(8) 0.103(6) Uani 1 1 d . U . . .
C29 C 1.0256(19) 0.6687(12) 0.5660(9) 0.122(7) Uani 1 1 d . U . . .
H29A H 1.091116 0.681548 0.550361 0.146 Uiso 1 1 calc R U . . .
C30 C 0.944(2) 0.7060(12) 0.5479(9) 0.126(7) Uani 1 1 d . U . . .
H30A H 0.951371 0.743688 0.519894 0.151 Uiso 1 1 calc R U . . .
C31 C 0.6500(16) 0.6483(9) 0.6252(8) 0.096(5) Uani 1 1 d . U . . .
H31A H 0.586275 0.636066 0.643147 0.115 Uiso 1 1 calc R U . . .
C32 C 0.6514(17) 0.7033(11) 0.5819(8) 0.115(6) Uani 1 1 d . U . . .
H32A H 0.588772 0.725961 0.570077 0.138 Uiso 1 1 calc R U . . .
C33 C 0.7434(19) 0.7235(10) 0.5571(9) 0.116(6) Uani 1 1 d . U . . .
H33A H 0.744168 0.761737 0.529185 0.14 Uiso 1 1 calc R U . . .
C34 C 0.8382(14) 0.6881(10) 0.5725(8) 0.094(5) Uani 1 1 d . U . . .
C35 C 0.8331(14) 0.6309(9) 0.6155(7) 0.079(4) Uani 1 1 d . U . . .
C36 C 0.9236(13) 0.5917(9) 0.6327(7) 0.076(4) Uani 1 1 d . U . . .

loop_
_atom_site_aniso_label
_atom_site_aniso_U_11
_atom_site_aniso_U_22
_atom_site_aniso_U_33
_atom_site_aniso_U_23
_atom_site_aniso_U_13
_atom_site_aniso_U_12
La1 0.0557(5) 0.0838(6) 0.0734(5) -0.0012(5) 0.0013(4) -0.0007(4)
O1 0.082(7) 0.090(7) 0.092(7) 0.003(6) 0.010(6) -0.006(6)
O2 0.088(7) 0.104(7) 0.099(7) 0.017(6) 0.011(5) -0.004(6)
O3 0.152(12) 0.177(12) 0.069(7) -0.008(7) 0.007(8) -0.029(10)
O4 0.097(8) 0.106(8) 0.098(7) 0.006(6) 0.013(6) 0.008(6)
O5 0.101(8) 0.097(7) 0.098(7) -0.005(6) 0.009(6) -0.011(6)
O6 0.184(14) 0.089(9) 0.176(12) 0.010(10) -0.008(10) 0.031(8)
O7 0.096(9) 0.116(8) 0.085(7) -0.007(6) 0.001(6) 0.014(6)
O8 0.075(7) 0.118(8) 0.096(7) 0.005(6) 0.016(6) 0.004(6)
O9 0.168(14) 0.147(11) 0.102(9) 0.037(8) 0.006(9) -0.015(10)
O10 0.106(9) 0.113(8) 0.106(8) 0.005(7) -0.004(7) -0.008(7)
O11 0.093(7) 0.100(7) 0.105(7) 0.006(7) 0.006(7) 0.000(6)
O12 0.180(14) 0.150(12) 0.161(12) -0.071(10) 0.022(11) -0.020(12)
O13 0.085(7) 0.126(9) 0.130(8) 0.013(9) -0.014(6) -0.002(6)
O14 0.100(8) 0.106(7) 0.102(8) 0.024(6) 0.003(6) -0.001(7)
O15 0.111(11) 0.218(14) 0.128(11) 0.022(10) -0.013(8) -0.070(10)
N9 0.099(10) 0.094(8) 0.089(9) -0.004(7) 0.004(9) 0.008(8)
N10 0.108(10) 0.091(9) 0.092(9) 0.001(8) -0.015(8) 0.012(8)
N11 0.102(10) 0.100(9) 0.079(8) -0.001(7) 0.007(9) -0.001(8)
N12 0.098(9) 0.096(9) 0.097(9) -0.019(8) 0.022(9) -0.014(9)
N13 0.091(9) 0.122(10) 0.098(9) 0.006(9) -0.020(8) -0.015(9)
N7 0.090(10) 0.093(8) 0.097(8) 0.000(7) -0.012(8) 0.002(7)
N8 0.084(8) 0.102(8) 0.087(7) -0.010(8) -0.019(6) -0.003(7)
C37 0.130(13) 0.123(12) 0.112(11) 0.005(10) -0.021(10) 0.007(10)
C38 0.156(14) 0.130(12) 0.138(12) 0.020(10) -0.001(11) -0.007(11)
C39 0.143(14) 0.133(12) 0.125(12) 0.002(10) -0.022(10) 0.010(10)
C40 0.122(12) 0.115(11) 0.126(11) -0.022(10) -0.020(10) 0.002(10)
C41 0.121(13) 0.147(13) 0.147(13) -0.001(11) -0.037(11) 0.021(11)
C42 0.138(14) 0.159(14) 0.153(14) -0.004(12) -0.020(11) 0.015(11)
C43 0.102(11) 0.114(11) 0.123(11) -0.010(10) -0.021(9) 0.006(9)
C44 0.123(12) 0.145(12) 0.142(12) -0.014(11) 0.004(10) -0.010(10)
C45 0.108(12) 0.134(11) 0.132(12) -0.007(10) 0.020(10) -0.027(9)
C46 0.101(11) 0.132(11) 0.100(10) -0.011(9) 0.013(8) -0.026(9)
C47 0.081(10) 0.098(10) 0.097(9) -0.019(8) -0.012(8) -0.004(8)
C48 0.097(11) 0.098(10) 0.095(10) -0.010(8) -0.029(9) 0.014(8)
Ni1 0.0568(12) 0.0859(15) 0.0761(12) -0.0128(10) -0.0021(9) 0.0014(10)
N1 0.067(7) 0.076(7) 0.066(7) -0.009(6) -0.001(6) 0.007(6)
N2 0.066(8) 0.099(8) 0.061(7) -0.002(6) -0.006(6) 0.007(6)
N3 0.066(8) 0.090(8) 0.078(7) -0.012(6) -0.005(6) -0.001(6)
N4 0.072(8) 0.085(8) 0.098(9) -0.023(7) -0.016(7) -0.001(6)
N5 0.062(8) 0.084(8) 0.083(7) -0.005(6) -0.002(6) 0.006(6)
N6 0.083(9) 0.078(8) 0.090(8) -0.009(6) -0.002(7) -0.001(7)
C1 0.095(10) 0.084(9) 0.077(9) -0.010(8) -0.008(8) 0.010(8)
C2 0.098(10) 0.115(11) 0.085(9) -0.015(9) -0.010(8) 0.007(9)
C3 0.109(11) 0.095(10) 0.111(11) -0.018(9) -0.010(9) 0.009(9)
C4 0.089(10) 0.087(9) 0.101(10) -0.001(9) -0.007(8) 0.003(8)
C5 0.144(13) 0.109(11) 0.140(12) -0.011(10) -0.005(11) 0.003(10)
C6 0.144(13) 0.104(11) 0.126(12) 0.000(10) -0.006(10) 0.000(9)
C7 0.112(11) 0.109(11) 0.101(10) 0.009(9) -0.005(9) 0.005(9)
C8 0.150(14) 0.139(12) 0.135(13) 0.010(11) -0.008(10) 0.009(10)
C9 0.135(14) 0.136(12) 0.119(11) 0.007(11) -0.007(10) 0.013(10)
C10 0.109(11) 0.119(11) 0.103(11) -0.001(9) -0.010(9) 0.006(9)
C11 0.073(9) 0.089(9) 0.086(9) -0.003(8) 0.000(7) 0.005(7)
C12 0.069(9) 0.085(9) 0.083(9) -0.010(8) -0.001(8) 0.006(8)
C13 0.081(10) 0.111(10) 0.098(9) -0.004(9) 0.009(8) -0.009(9)
C14 0.083(10) 0.120(11) 0.124(10) -0.001(10) 0.009(8) -0.014(9)
C15 0.105(12) 0.132(12) 0.129(12) 0.008(10) 0.025(10) 0.008(10)
C16 0.108(11) 0.112(11) 0.097(10) -0.007(9) 0.006(9) 0.009(9)
C17 0.125(13) 0.140(12) 0.126(12) -0.018(10) 0.032(10) 0.017(11)
C18 0.145(13) 0.145(13) 0.129(12) -0.023(10) 0.010(11) 0.012(11)
C19 0.117(12) 0.116(11) 0.116(11) -0.004(10) 0.000(10) 0.017(10)
C20 0.139(13) 0.119(12) 0.121(12) -0.022(10) -0.005(10) 0.014(10)
C21 0.136(12) 0.139(12) 0.139(12) -0.030(10) -0.032(11) -0.009(11)
C22 0.108(11) 0.123(11) 0.125(11) -0.035(9) -0.005(10) 0.000(10)
C23 0.104(11) 0.081(9) 0.074(9) -0.016(8) 0.001(8) 0.019(8)
C24 0.060(9) 0.083(9) 0.079(9) 0.005(8) 0.010(7) 0.002(7)
C25 0.082(10) 0.118(11) 0.089(9) -0.014(9) 0.007(7) -0.002(9)
C26 0.083(10) 0.144(12) 0.102(9) -0.018(10) 0.000(8) 0.009(9)
C27 0.100(11) 0.118(11) 0.100(10) -0.025(9) 0.018(9) -0.007(9)
C28 0.114(12) 0.101(11) 0.093(10) -0.012(9) 0.008(9) -0.004(10)
C29 0.118(12) 0.122(11) 0.126(12) -0.002(10) 0.023(10) -0.019(10)
C30 0.134(13) 0.114(11) 0.130(12) 0.015(10) 0.010(10) -0.017(10)
C31 0.097(11) 0.088(9) 0.103(10) -0.008(8) -0.007(9) 0.005(9)
C32 0.110(12) 0.112(11) 0.122(11) -0.002(9) -0.020(10) 0.008(9)
C33 0.120(12) 0.104(10) 0.125(11) -0.005(9) -0.008(10) -0.014(10)
C34 0.089(11) 0.093(10) 0.100(10) -0.012(9) -0.003(8) -0.016(8)
C35 0.080(10) 0.074(9) 0.083(9) -0.014(8) 0.005(8) -0.013(8)
C36 0.064(9) 0.079(9) 0.085(9) -0.015(8) 0.011(7) -0.013(8)

loop_
_atom_type_symbol
_atom_type_description
_atom_type_scat_dispersion_real
_atom_type_scat_dispersion_imag
_atom_type_scat_source
C C 0.0033 0.0016 'International Tables Vol C Tables 4.2.6.8 and 6.1.1.4'
H H 0 0 'International Tables Vol C Tables 4.2.6.8 and 6.1.1.4'
La La -0.2871 2.4523 'International Tables Vol C Tables 4.2.6.8 and 6.1.1.4'
N N 0.0061 0.0033 'International Tables Vol C Tables 4.2.6.8 and 6.1.1.4'
Ni Ni 0.3393 1.1124 'International Tables Vol C Tables 4.2.6.8 and 6.1.1.4'
O O 0.0106 0.006 'International Tables Vol C Tables 4.2.6.8 and 6.1.1.4'

loop_
_geom_angle_atom_site_label_1
_geom_angle_atom_site_label_2
_geom_angle_atom_site_label_3
_geom_angle
_geom_angle_site_symmetry_1
_geom_angle_site_symmetry_3
_geom_angle_publ_flag
O13 La1 O8 115.0(4) . . ?
O13 La1 O4 66.0(4) . . ?
O8 La1 O4 99.7(4) . . ?
O13 La1 O1 110.8(4) . . ?
O8 La1 O1 121.7(3) . . ?
O4 La1 O1 68.4(4) . . ?
O13 La1 O11 104.9(4) . . ?
O8 La1 O11 73.6(4) . . ?
O4 La1 O11 165.8(4) . . ?
O1 La1 O11 125.8(4) . . ?
O13 La1 O5 109.7(4) . . ?
O8 La1 O5 65.7(4) . . ?
O4 La1 O5 47.1(4) . . ?
O1 La1 O5 66.2(3) . . ?
O11 La1 O5 134.7(4) . . ?
O13 La1 O2 67.8(4) . . ?
O8 La1 O2 164.3(4) . . ?
O4 La1 O2 66.7(4) . . ?
O1 La1 O2 47.3(3) . . ?
O11 La1 O2 121.3(4) . . ?
O5 La1 O2 98.6(4) . . ?
O13 La1 O7 72.0(4) . . ?
O8 La1 O7 46.8(3) . . ?
O4 La1 O7 65.6(4) . . ?
O1 La1 O7 127.2(4) . . ?
O11 La1 O7 101.7(4) . . ?
O5 La1 O7 64.0(4) . . ?
O2 La1 O7 126.6(4) . . ?
O13 La1 O10 68.7(4) . . ?
O8 La1 O10 66.2(4) . . ?
O4 La1 O10 119.3(4) . . ?
O1 La1 O10 169.2(4) . . ?
O11 La1 O10 46.7(4) . . ?
O5 La1 O10 124.5(4) . . ?
O2 La1 O10 126.6(4) . . ?
O7 La1 O10 63.4(4) . . ?
O13 La1 N8 173.9(4) . . ?
O8 La1 N8 69.1(4) . . ?
O4 La1 N8 118.5(4) . . ?
O1 La1 N8 68.9(4) . . ?
O11 La1 N8 71.5(4) . . ?
O5 La1 N8 75.9(4) . . ?
O2 La1 N8 109.5(4) . . ?
O7 La1 N8 113.3(4) . . ?
O10 La1 N8 110.5(4) . . ?
O13 La1 O14 46.7(4) . . ?
O8 La1 O14 128.2(3) . . ?
O4 La1 O14 107.4(4) . . ?
O1 La1 O14 109.2(3) . . ?
O11 La1 O14 69.4(4) . . ?
O5 La1 O14 154.5(4) . . ?
O2 La1 O14 65.7(4) . . ?
O7 La1 O14 108.0(4) . . ?
O10 La1 O14 62.1(4) . . ?
N8 La1 O14 127.4(4) . . ?
O13 La1 N7 115.2(4) . . ?
O8 La1 N7 121.2(4) . . ?
O4 La1 N7 127.5(4) . . ?
O1 La1 N7 62.7(4) . . ?
O11 La1 N7 65.7(4) . . ?
O5 La1 N7 120.5(4) . . ?
O2 La1 N7 66.7(4) . . ?
O7 La1 N7 166.3(4) . . ?
O10 La1 N7 107.4(4) . . ?
N8 La1 N7 58.9(4) . . ?
O14 La1 N7 73.4(4) . . ?
N9 O1 La1 98.3(10) . . ?
N9 O2 La1 94.4(10) . . ?
N10 O4 La1 100.3(11) . . ?
N10 O5 La1 94.9(10) . . ?
N11 O7 La1 94.6(10) . . ?
N11 O8 La1 99.9(10) . . ?
N12 O10 La1 96.7(11) . . ?
N12 O11 La1 100.1(10) . . ?
N13 O13 La1 101.1(11) . . ?
N13 O14 La1 90.8(11) . . ?
O3 N9 O1 121.2(17) . . ?
O3 N9 O2 118.8(17) . . ?
O1 N9 O2 119.9(15) . . ?
O4 N10 O6 123.5(19) . . ?
O4 N10 O5 116.8(16) . . ?
O6 N10 O5 119.6(17) . . ?
O7 N11 O9 121.5(18) . . ?
O7 N11 O8 118.5(15) . . ?
O9 N11 O8 119.9(18) . . ?
O12 N12 O10 126(2) . . ?
O12 N12 O11 117(2) . . ?
O10 N12 O11 116.4(15) . . ?
O13 N13 O14 121.2(17) . . ?
O13 N13 O15 120.3(18) . . ?
O14 N13 O15 118.4(19) . . ?
O13 N13 La1 56.1(9) . . ?
O14 N13 La1 65.2(10) . . ?
O15 N13 La1 176.2(15) . . ?
C37 N7 C48 120.5(18) . . ?
C37 N7 La1 119.8(14) . . ?
C48 N7 La1 119.6(12) . . ?
C47 N8 C46 118.1(17) . . ?
C47 N8 La1 121.9(12) . . ?
C46 N8 La1 119.9(12) . . ?
N7 C37 C38 121(2) . . ?
N7 C37 H37A 119.7 . . ?
C38 C37 H37A 119.7 . . ?
C39 C38 C37 115(2) . . ?
C39 C38 H38A 122.4 . . ?
C37 C38 H38A 122.4 . . ?
C40 C39 C38 126(3) . . ?
C40 C39 H39A 117.2 . . ?
C38 C39 H39A 117.2 . . ?
C39 C40 C48 118(2) . . ?
C39 C40 C41 124(2) . . ?
C48 C40 C41 117(2) . . ?
C42 C41 C40 121(2) . . ?
C42 C41 H41A 119.3 . . ?
C40 C41 H41A 119.3 . . ?
C41 C42 C43 123(3) . . ?
C41 C42 H42A 118.3 . . ?
C43 C42 H42A 118.3 . . ?
C44 C43 C42 128(3) . . ?
C44 C43 C47 113(2) . . ?
C42 C43 C47 119(2) . . ?
C43 C44 C45 128(3) . . ?
C43 C44 H44A 115.8 . . ?
C45 C44 H44A 115.8 . . ?
C44 C45 C46 113(2) . . ?
C44 C45 H45A 123.5 . . ?
C46 C45 H45A 123.5 . . ?
N8 C46 C45 124.5(19) . . ?
N8 C46 H46A 117.8 . . ?
C45 C46 H46A 117.8 . . ?
N8 C47 C48 120.9(18) . . ?
N8 C47 C43 122.8(18) . . ?
C48 C47 C43 116.0(19) . . ?
N7 C48 C47 118.1(17) . . ?
N7 C48 C40 119(2) . . ?
C47 C48 C40 123(2) . . ?
N3 Ni1 N1 97.6(5) . . ?
N3 Ni1 N5 170.0(5) . . ?
N1 Ni1 N5 90.5(5) . . ?
N3 Ni1 N6 93.5(5) . . ?
N1 Ni1 N6 93.6(5) . . ?
N5 Ni1 N6 80.0(6) . . ?
N3 Ni1 N4 78.8(5) . . ?
N1 Ni1 N4 172.9(5) . . ?
N5 Ni1 N4 93.7(5) . . ?
N6 Ni1 N4 92.7(5) . . ?
N3 Ni1 N2 93.2(5) . . ?
N1 Ni1 N2 78.7(5) . . ?
N5 Ni1 N2 94.2(5) . . ?
N6 Ni1 N2 170.4(5) . . ?
N4 Ni1 N2 95.3(5) . . ?
C1 N1 C12 115.7(13) . . ?
C1 N1 Ni1 129.8(11) . . ?
C12 N1 Ni1 114.4(10) . . ?
C10 N2 C11 116.1(15) . . ?
C10 N2 Ni1 130.9(13) . . ?
C11 N2 Ni1 113.0(10) . . ?
C13 N3 C24 118.3(13) . . ?
C13 N3 Ni1 128.6(11) . . ?
C24 N3 Ni1 113.1(10) . . ?
C23 N4 C22 118.4(15) . . ?
C23 N4 Ni1 113.3(11) . . ?
C22 N4 Ni1 128.2(13) . . ?
C25 N5 C36 117.0(14) . . ?
C25 N5 Ni1 130.1(12) . . ?
C36 N5 Ni1 113.0(10) . . ?
C31 N6 C35 119.2(15) . . ?
C31 N6 Ni1 129.6(13) . . ?
C35 N6 Ni1 111.2(11) . . ?
N1 C1 C2 123.5(15) . . ?
N1 C1 H1A 118.3 . . ?
C2 C1 H1A 118.3 . . ?
C3 C2 C1 118.2(17) . . ?
C3 C2 H2A 120.9 . . ?
C1 C2 H2A 120.9 . . ?
C2 C3 C4 121.7(18) . . ?
C2 C3 H3A 119.1 . . ?
C4 C3 H3A 119.1 . . ?
C3 C4 C12 116.8(16) . . ?
C3 C4 C5 123.5(18) . . ?
C12 C4 C5 119.7(17) . . ?
C6 C5 C4 122(2) . . ?
C6 C5 H5A 119.2 . . ?
C4 C5 H5A 119.2 . . ?
C5 C6 C7 121(2) . . ?
C5 C6 H6A 119.6 . . ?
C7 C6 H6A 119.6 . . ?
C8 C7 C11 116.4(19) . . ?
C8 C7 C6 124(2) . . ?
C11 C7 C6 119.6(18) . . ?
C9 C8 C7 120(2) . . ?
C9 C8 H8A 120.2 . . ?
C7 C8 H8A 120.2 . . ?
C8 C9 C10 121(2) . . ?
C8 C9 H9A 119.7 . . ?
C10 C9 H9A 119.7 . . ?
N2 C10 C9 124(2) . . ?
N2 C10 H10A 118.2 . . ?
C9 C10 H10A 118.2 . . ?
N2 C11 C12 117.5(15) . . ?
N2 C11 C7 123.6(16) . . ?
C12 C11 C7 118.8(16) . . ?
N1 C12 C4 124.1(15) . . ?
N1 C12 C11 116.3(14) . . ?
C4 C12 C11 119.6(16) . . ?
N3 C13 C14 123.2(17) . . ?
N3 C13 H13A 118.4 . . ?
C14 C13 H13A 118.4 . . ?
C15 C14 C13 118.5(18) . . ?
C15 C14 H14A 120.8 . . ?
C13 C14 H14A 120.8 . . ?
C14 C15 C16 123(2) . . ?
C14 C15 H15A 118.7 . . ?
C16 C15 H15A 118.7 . . ?
C15 C16 C17 129(2) . . ?
C15 C16 C24 116.4(18) . . ?
C17 C16 C24 115.0(19) . . ?
C18 C17 C16 122(2) . . ?
C18 C17 H17A 119 . . ?
C16 C17 H17A 119 . . ?
C17 C18 C19 126(2) . . ?
C17 C18 H18A 117.2 . . ?
C19 C18 H18A 117.2 . . ?
C20 C19 C18 129(2) . . ?
C20 C19 C23 114(2) . . ?
C18 C19 C23 117(2) . . ?
C21 C20 C19 123(2) . . ?
C21 C20 H20A 118.7 . . ?
C19 C20 H20A 118.7 . . ?
C20 C21 C22 121(2) . . ?
C20 C21 H21A 119.6 . . ?
C22 C21 H21A 119.6 . . ?
N4 C22 C21 120(2) . . ?
N4 C22 H22A 120.1 . . ?
C21 C22 H22A 120.1 . . ?
N4 C23 C24 116.6(14) . . ?
N4 C23 C19 124.2(18) . . ?
C24 C23 C19 119.1(18) . . ?
N3 C24 C23 118.0(13) . . ?
N3 C24 C16 121.0(15) . . ?
C23 C24 C16 120.9(16) . . ?
N5 C25 C26 125.6(18) . . ?
N5 C25 H25A 117.2 . . ?
C26 C25 H25A 117.2 . . ?
C27 C26 C25 114.7(18) . . ?
C27 C26 H26A 122.6 . . ?
C25 C26 H26A 122.6 . . ?
C26 C27 C28 126.1(19) . . ?
C26 C27 H27A 117 . . ?
C28 C27 H27A 117 . . ?
C27 C28 C29 128(2) . . ?
C27 C28 C36 112.7(19) . . ?
C29 C28 C36 119(2) . . ?
C30 C29 C28 125(2) . . ?
C30 C29 H29A 117.6 . . ?
C28 C29 H29A 117.6 . . ?
C29 C30 C34 119(2) . . ?
C29 C30 H30A 120.3 . . ?
C34 C30 H30A 120.3 . . ?
N6 C31 C32 121.7(19) . . ?
N6 C31 H31A 119.1 . . ?
C32 C31 H31A 119.1 . . ?
C33 C32 C31 120(2) . . ?
C33 C32 H32A 120.1 . . ?
C31 C32 H32A 120.1 . . ?
C32 C33 C34 121(2) . . ?
C32 C33 H33A 119.5 . . ?
C34 C33 H33A 119.5 . . ?
C33 C34 C35 117.4(17) . . ?
C33 C34 C30 125(2) . . ?
C35 C34 C30 117.1(17) . . ?
N6 C35 C36 118.2(15) . . ?
N6 C35 C34 120.7(16) . . ?
C36 C35 C34 121.1(15) . . ?
N5 C36 C35 117.6(14) . . ?
N5 C36 C28 123.9(17) . . ?
C35 C36 C28 118.5(17) . . ?

loop_
_geom_bond_atom_site_label_1
_geom_bond_atom_site_label_2
_geom_bond_distance
_geom_bond_site_symmetry_2
_geom_bond_publ_flag
La1 O13 2.583(11) . ?
La1 O8 2.620(10) . ?
La1 O4 2.628(12) . ?
La1 O1 2.644(11) . ?
La1 O11 2.651(11) . ?
La1 O5 2.704(10) . ?
La1 O2 2.717(10) . ?
La1 O7 2.755(12) . ?
La1 O10 2.757(13) . ?
La1 N8 2.763(12) . ?
La1 O14 2.771(12) . ?
La1 N7 2.815(14) . ?
O1 N9 1.236(17) . ?
O2 N9 1.249(17) . ?
O3 N9 1.231(16) . ?
O4 N10 1.221(17) . ?
O5 N10 1.281(17) . ?
O6 N10 1.223(16) . ?
O7 N11 1.221(17) . ?
O8 N11 1.269(17) . ?
O9 N11 1.239(16) . ?
O10 N12 1.229(19) . ?
O11 N12 1.293(18) . ?
O12 N12 1.201(17) . ?
O13 N13 1.201(17) . ?
O14 N13 1.240(18) . ?
O15 N13 1.264(17) . ?
N7 C37 1.33(2) . ?
N7 C48 1.37(2) . ?
N8 C47 1.31(2) . ?
N8 C46 1.339(19) . ?
C37 C38 1.47(3) . ?
C37 H37A 0.93 . ?
C38 C39 1.33(3) . ?
C38 H38A 0.93 . ?
C39 C40 1.32(3) . ?
C39 H39A 0.93 . ?
C40 C48 1.42(3) . ?
C40 C41 1.44(3) . ?
C41 C42 1.32(3) . ?
C41 H41A 0.93 . ?
C42 C43 1.40(3) . ?
C42 H42A 0.93 . ?
C43 C44 1.33(3) . ?
C43 C47 1.49(3) . ?
C44 C45 1.34(3) . ?
C44 H44A 0.93 . ?
C45 C46 1.44(2) . ?
C45 H45A 0.93 . ?
C46 H46A 0.93 . ?
C47 C48 1.42(2) . ?
Ni1 N3 2.067(12) . ?
Ni1 N1 2.070(11) . ?
Ni1 N5 2.075(13) . ?
Ni1 N6 2.078(13) . ?
Ni1 N4 2.096(12) . ?
Ni1 N2 2.113(13) . ?
N1 C1 1.316(17) . ?
N1 C12 1.374(18) . ?
N2 C10 1.32(2) . ?
N2 C11 1.360(19) . ?
N3 C13 1.336(18) . ?
N3 C24 1.345(17) . ?
N4 C23 1.33(2) . ?
N4 C22 1.36(2) . ?
N5 C25 1.308(19) . ?
N5 C36 1.343(19) . ?
N6 C31 1.35(2) . ?
N6 C35 1.378(19) . ?
C1 C2 1.41(2) . ?
C1 H1A 0.93 . ?
C2 C3 1.33(2) . ?
C2 H2A 0.93 . ?
C3 C4 1.37(2) . ?
C3 H3A 0.93 . ?
C4 C12 1.38(2) . ?
C4 C5 1.44(2) . ?
C5 C6 1.30(2) . ?
C5 H5A 0.93 . ?
C6 C7 1.43(3) . ?
C6 H6A 0.93 . ?
C7 C8 1.40(2) . ?
C7 C11 1.42(2) . ?
C8 C9 1.33(3) . ?
C8 H8A 0.93 . ?
C9 C10 1.39(3) . ?
C9 H9A 0.93 . ?
C10 H10A 0.93 . ?
C11 C12 1.42(2) . ?
C13 C14 1.39(2) . ?
C13 H13A 0.93 . ?
C14 C15 1.34(2) . ?
C14 H14A 0.93 . ?
C15 C16 1.36(3) . ?
C15 H15A 0.93 . ?
C16 C17 1.45(3) . ?
C16 C24 1.47(2) . ?
C17 C18 1.26(3) . ?
C17 H17A 0.93 . ?
C18 C19 1.42(3) . ?
C18 H18A 0.93 . ?
C19 C20 1.41(3) . ?
C19 C23 1.43(2) . ?
C20 C21 1.30(3) . ?
C20 H20A 0.93 . ?
C21 C22 1.42(2) . ?
C21 H21A 0.93 . ?
C22 H22A 0.93 . ?
C23 C24 1.41(2) . ?
C25 C26 1.38(2) . ?
C25 H25A 0.93 . ?
C26 C27 1.35(2) . ?
C26 H26A 0.93 . ?
C27 C28 1.37(2) . ?
C27 H27A 0.93 . ?
C28 C29 1.37(3) . ?
C28 C36 1.43(2) . ?
C29 C30 1.30(3) . ?
C29 H29A 0.93 . ?
C30 C34 1.48(3) . ?
C30 H30A 0.93 . ?
C31 C32 1.39(2) . ?
C31 H31A 0.93 . ?
C32 C33 1.34(3) . ?
C32 H32A 0.93 . ?
C33 C34 1.40(2) . ?
C33 H33A 0.93 . ?
C34 C35 1.41(2) . ?
C35 C36 1.40(2) . ?
